data_4324981
loop_
_publ_author_name
'Matthew R. MacDonald'
'Joseph W. Ziller'
'William J. Evans'

_publ_contact_author
; 
Professor William J. Evans
Department of Chemistry
1102 Natural Sciences II
University of California, Irvine
Irvine, CA 92697-2025
;
_publ_contact_author_email wevans@uci.edu
_publ_contact_author_fax '1  949 824 2210'
_publ_contact_author_phone '1  949 824 5174'
_publ_section_title
;
 Coordination and Reductive Chemistry of Tetraphenylborate Complexes of
 Trivalent Rare Earth Metallocene Cations, [(C5Me5)2Ln][(\m-Ph)2BPh2]
;
_journal_name_full 'Inorganic Chemistry'
_journal_page_first 4092
_journal_page_last 4106
_journal_paper_doi 10.1021/ic2000409
_journal_volume 50
_journal_year 2011
_chemical_formula_sum 'C50 H62 B O2 Sm'
_chemical_formula_weight 856.16
_chemical_name_systematic
; 
 ? 
;
_space_group_IT_number 13
_symmetry_cell_setting monoclinic
_symmetry_space_group_name_Hall '-P 2yc'
_symmetry_space_group_name_H-M 'P 1 2/c 1'
_atom_sites_solution_hydrogens geom
_atom_sites_solution_primary direct
_atom_sites_solution_secondary difmap
_audit_creation_method SHELXTL
_cell_angle_alpha 90.00
_cell_angle_beta 105.3136(4)
_cell_angle_gamma 90.00
_cell_formula_units_Z 2
_cell_length_a 10.3283(3)
_cell_length_b 14.1678(5)
_cell_length_c 15.6546(5)
_cell_measurement_reflns_used 9893
_cell_measurement_temperature 98(2)
_cell_measurement_theta_max 28.76
_cell_measurement_theta_min 2.50
_cell_volume 2209.39(12)
_computing_cell_refinement 'Bruker SAINT'
_computing_data_collection 'Bruker APEX2'
_computing_data_reduction 'Bruker SAINT'
_computing_molecular_graphics 'Bruker SHELXTL'
_computing_publication_material 'Bruker SHELXTL'
_computing_structure_refinement 'SHELXL-97 (Sheldrick, 2008)'
_computing_structure_solution 'SHELXS-97 (Sheldrick, 2008)'
_diffrn_ambient_temperature 98(2)
_diffrn_measured_fraction_theta_full 1.000
_diffrn_measured_fraction_theta_max 0.951
_diffrn_measurement_device_type 'Bruker APEX-II CCD'
_diffrn_measurement_method '\f and \w scans'
_diffrn_radiation_monochromator graphite
_diffrn_radiation_source 'fine-focus sealed tube'
_diffrn_radiation_type MoK\a
_diffrn_radiation_wavelength 0.71073
_diffrn_reflns_av_R_equivalents 0.0158
_diffrn_reflns_av_sigmaI/netI 0.0122
_diffrn_reflns_limit_h_max 13
_diffrn_reflns_limit_h_min -13
_diffrn_reflns_limit_k_max 18
_diffrn_reflns_limit_k_min -18
_diffrn_reflns_limit_l_max 21
_diffrn_reflns_limit_l_min -20
_diffrn_reflns_number 26182
_diffrn_reflns_theta_full 25.50
_diffrn_reflns_theta_max 28.83
_diffrn_reflns_theta_min 1.97
_exptl_absorpt_coefficient_mu 1.366
_exptl_absorpt_correction_T_max 0.8111
_exptl_absorpt_correction_T_min 0.7178
_exptl_absorpt_correction_type multi-scan
_exptl_absorpt_process_details 'Bruker SADABS'
_exptl_crystal_colour orange
_exptl_crystal_density_diffrn 1.287
_exptl_crystal_density_meas ?
_exptl_crystal_description block
_exptl_crystal_F_000 890
_exptl_crystal_size_max 0.26
_exptl_crystal_size_mid 0.18
_exptl_crystal_size_min 0.16
_refine_diff_density_max 0.606
_refine_diff_density_min -0.495
_refine_diff_density_rms 0.048
_refine_ls_extinction_method none
_refine_ls_goodness_of_fit_ref 1.061
_refine_ls_hydrogen_treatment constr
_refine_ls_matrix_type full
_refine_ls_number_parameters 394
_refine_ls_number_reflns 5504
_refine_ls_number_restraints 0
_refine_ls_restrained_S_all 1.061
_refine_ls_R_factor_all 0.0161
_refine_ls_R_factor_gt 0.0155
_refine_ls_shift/su_max 0.001
_refine_ls_shift/su_mean 0.000
_refine_ls_structure_factor_coef Fsqd
_refine_ls_weighting_details 'calc w=1/[\s^2^(Fo^2^)+(0.0218P)^2^+0.7220P] where P=(Fo^2^+2Fc^2^)/3'
_refine_ls_weighting_scheme calc
_refine_ls_wR_factor_gt 0.0386
_refine_ls_wR_factor_ref 0.0389
_reflns_number_gt 5353
_reflns_number_total 5504
_reflns_threshold_expression >2sigma(I)
_cod_data_source_file ic2000409_si_002_05.cif
_cod_data_source_block mrm5
_cod_depositor_comments
;
The following automatic conversions were performed:

'_exptl_crystal_density_meas' value 'none' was changed to '?' - the
value is perceived as not measured.

Automatic conversion script
Id: cif_fix_values 3008 2015-01-20 13:52:24Z robertas 
;
_cod_database_code 4324981

loop_
_symmetry_equiv_pos_as_xyz
'x, y, z'
'-x, y, -z+1/2'
'-x, -y, -z'
'x, -y, z-1/2'

loop_
_atom_site_label
_atom_site_type_symbol
_atom_site_fract_x
_atom_site_fract_y
_atom_site_fract_z
_atom_site_U_iso_or_equiv
_atom_site_adp_type
_atom_site_occupancy
_atom_site_symmetry_multiplicity
_atom_site_calc_flag
_atom_site_refinement_flags
_atom_site_disorder_assembly
_atom_site_disorder_group
Sm1 Sm 0.5000 0.658049(5) 0.7500 0.01475(3) Uani 1 2 d S . .
O1 O 0.34444(11) 0.77334(8) 0.67703(7) 0.0370(2) Uani 1 1 d . A .
C5 C 0.55218(12) 0.66615(7) 0.59256(7) 0.0163(2) Uani 1 1 d . A .
C1 C 0.4665(5) 0.5896(4) 0.5846(3) 0.0168(8) Uani 0.506(2) 1 d P A 1
C2 C 0.5362(4) 0.51536(19) 0.6396(2) 0.0169(5) Uani 0.506(2) 1 d P A 1
C3 C 0.6664(4) 0.5481(2) 0.68174(19) 0.0149(5) Uani 0.506(2) 1 d P A 1
C4 C 0.6778(5) 0.6418(2) 0.6531(4) 0.0160(8) Uani 0.506(2) 1 d P A 1
C6 C 0.3245(3) 0.5798(2) 0.52688(18) 0.0250(6) Uani 0.506(2) 1 d P A 1
H6A H 0.3220 0.5319 0.4813 0.037 Uiso 0.506(2) 1 calc PR A 1
H6B H 0.2942 0.6405 0.4985 0.037 Uiso 0.506(2) 1 calc PR A 1
H6C H 0.2652 0.5607 0.5634 0.037 Uiso 0.506(2) 1 calc PR A 1
C7 C 0.4845(3) 0.41492(17) 0.63890(16) 0.0252(6) Uani 0.506(2) 1 d P A 1
H7A H 0.4736 0.3873 0.5800 0.038 Uiso 0.506(2) 1 calc PR A 1
H7B H 0.3977 0.4154 0.6532 0.038 Uiso 0.506(2) 1 calc PR A 1
H7C H 0.5488 0.3773 0.6830 0.038 Uiso 0.506(2) 1 calc PR A 1
C8 C 0.7807(3) 0.49385(18) 0.74134(17) 0.0253(6) Uani 0.506(2) 1 d P A 1
H8A H 0.8528 0.4863 0.7119 0.038 Uiso 0.506(2) 1 calc PR A 1
H8B H 0.7488 0.4316 0.7539 0.038 Uiso 0.506(2) 1 calc PR A 1
H8C H 0.8147 0.5285 0.7969 0.038 Uiso 0.506(2) 1 calc PR A 1
C9 C 0.8021(3) 0.7020(2) 0.67606(17) 0.0246(6) Uani 0.506(2) 1 d P A 1
H9A H 0.8573 0.6876 0.6355 0.037 Uiso 0.506(2) 1 calc PR A 1
H9B H 0.8535 0.6888 0.7370 0.037 Uiso 0.506(2) 1 calc PR A 1
H9C H 0.7766 0.7688 0.6706 0.037 Uiso 0.506(2) 1 calc PR A 1
C10 C 0.5210(4) 0.7599(3) 0.5453(3) 0.0222(7) Uani 0.506(2) 1 d P A 1
H10A H 0.5730 0.7659 0.5015 0.033 Uiso 0.506(2) 1 calc PR A 1
H10B H 0.5448 0.8113 0.5885 0.033 Uiso 0.506(2) 1 calc PR A 1
H10C H 0.4249 0.7631 0.5153 0.033 Uiso 0.506(2) 1 calc PR A 1
C1B C 0.5007(5) 0.5722(3) 0.6035(3) 0.0134(8) Uani 0.494(2) 1 d P A 2
C2B C 0.6029(5) 0.5261(2) 0.6690(2) 0.0134(5) Uani 0.494(2) 1 d P A 2
C3B C 0.7107(3) 0.5893(2) 0.70028(18) 0.0154(5) Uani 0.494(2) 1 d P A 2
C4B C 0.6804(6) 0.6752(2) 0.6535(4) 0.0156(8) Uani 0.494(2) 1 d P A 2
C6B C 0.3688(3) 0.5340(2) 0.55408(18) 0.0232(5) Uani 0.494(2) 1 d P A 2
H6BA H 0.3777 0.5030 0.4999 0.035 Uiso 0.494(2) 1 calc PR A 2
H6BB H 0.3037 0.5856 0.5385 0.035 Uiso 0.494(2) 1 calc PR A 2
H6BC H 0.3379 0.4879 0.5911 0.035 Uiso 0.494(2) 1 calc PR A 2
C7B C 0.6070(3) 0.42174(16) 0.68826(18) 0.0238(6) Uani 0.494(2) 1 d P A 2
H7BA H 0.6546 0.3891 0.6504 0.036 Uiso 0.494(2) 1 calc PR A 2
H7BB H 0.5152 0.3973 0.6764 0.036 Uiso 0.494(2) 1 calc PR A 2
H7BC H 0.6539 0.4109 0.7506 0.036 Uiso 0.494(2) 1 calc PR A 2
C8B C 0.8414(2) 0.56775(19) 0.76811(17) 0.0252(6) Uani 0.494(2) 1 d P A 2
H8BA H 0.9121 0.5570 0.7380 0.038 Uiso 0.494(2) 1 calc PR A 2
H8BB H 0.8306 0.5110 0.8014 0.038 Uiso 0.494(2) 1 calc PR A 2
H8BC H 0.8662 0.6212 0.8089 0.038 Uiso 0.494(2) 1 calc PR A 2
C9B C 0.7721(3) 0.7600(2) 0.66351(19) 0.0242(6) Uani 0.494(2) 1 d P A 2
H9BA H 0.8260 0.7557 0.6207 0.036 Uiso 0.494(2) 1 calc PR A 2
H9BB H 0.8316 0.7615 0.7237 0.036 Uiso 0.494(2) 1 calc PR A 2
H9BC H 0.7180 0.8178 0.6526 0.036 Uiso 0.494(2) 1 calc PR A 2
C10B C 0.4840(4) 0.7361(3) 0.5234(3) 0.0243(8) Uani 0.494(2) 1 d P A 2
H10D H 0.5153 0.7272 0.4701 0.036 Uiso 0.494(2) 1 calc PR A 2
H10E H 0.5054 0.8002 0.5461 0.036 Uiso 0.494(2) 1 calc PR A 2
H10F H 0.3866 0.7264 0.5089 0.036 Uiso 0.494(2) 1 calc PR A 2
C11 C 0.27221(15) 0.83818(10) 0.64121(10) 0.0317(3) Uani 1 1 d . . .
C12 C 0.30753(17) 0.93829(12) 0.66641(12) 0.0449(4) Uani 1 1 d . A .
H12A H 0.4054 0.9451 0.6851 0.067 Uiso 1 1 calc R . .
H12B H 0.2697 0.9562 0.7153 0.067 Uiso 1 1 calc R . .
H12C H 0.2707 0.9793 0.6154 0.067 Uiso 1 1 calc R . .
C13 C 0.14740(19) 0.82037(13) 0.57076(15) 0.0578(6) Uani 1 1 d . A .
H13A H 0.1297 0.7524 0.5659 0.087 Uiso 1 1 calc R . .
H13B H 0.1576 0.8444 0.5142 0.087 Uiso 1 1 calc R . .
H13C H 0.0722 0.8526 0.5856 0.087 Uiso 1 1 calc R . .
B1 B 1.0000 0.17892(12) 0.7500 0.0188(3) Uani 1 2 d S . .
C14 C 1.12095(12) 0.11298(8) 0.80966(8) 0.0214(2) Uani 1 1 d . B .
C15 C 1.25683(13) 0.13683(9) 0.82940(10) 0.0287(3) Uani 1 1 d . . .
H15A H 1.2824 0.1924 0.8040 0.034 Uiso 1 1 calc R B .
C16 C 1.35666(14) 0.08197(11) 0.88514(11) 0.0394(4) Uani 1 1 d . B .
H16A H 1.4482 0.0997 0.8956 0.047 Uiso 1 1 calc R . .
C17 C 1.32312(17) 0.00246(12) 0.92484(10) 0.0442(4) Uani 1 1 d . . .
H17A H 1.3909 -0.0348 0.9628 0.053 Uiso 1 1 calc R B .
C18 C 1.19027(19) -0.02238(14) 0.90883(12) 0.0505(4) Uani 1 1 d . B .
H18A H 1.1656 -0.0765 0.9368 0.061 Uiso 1 1 calc R . .
C19 C 1.09156(15) 0.03165(11) 0.85159(11) 0.0392(3) Uani 1 1 d . . .
H19A H 1.0005 0.0124 0.8406 0.047 Uiso 1 1 calc R B .
C20 C 0.9379(7) 0.2384(5) 0.8281(5) 0.0121(11) Uani 0.479(10) 1 d P B 1
C21 C 1.0000(5) 0.3210(3) 0.8631(3) 0.0190(8) Uani 0.479(10) 1 d P B 1
H21A H 1.0704 0.3452 0.8407 0.023 Uiso 0.479(10) 1 calc PR B 1
C22 C 0.9631(6) 0.3706(3) 0.9303(2) 0.0200(9) Uani 0.479(10) 1 d P B 1
H22A H 1.0080 0.4275 0.9529 0.024 Uiso 0.479(10) 1 calc PR B 1
C23 C 0.8611(7) 0.3365(3) 0.9637(2) 0.0239(11) Uani 0.479(10) 1 d P B 1
H23A H 0.8344 0.3698 1.0089 0.029 Uiso 0.479(10) 1 calc PR B 1
C24 C 0.7987(6) 0.2530(3) 0.9300(2) 0.0258(10) Uani 0.479(10) 1 d P B 1
H24A H 0.7294 0.2281 0.9530 0.031 Uiso 0.479(10) 1 calc PR B 1
C25 C 0.8361(6) 0.2050(4) 0.8628(4) 0.0199(9) Uani 0.479(10) 1 d P B 1
H25A H 0.7911 0.1482 0.8402 0.024 Uiso 0.479(10) 1 calc PR B 1
C20B C 0.9700(6) 0.2479(6) 0.8204(6) 0.0160(10) Uani 0.521(10) 1 d P B 2
C21B C 1.0369(5) 0.3343(3) 0.8484(3) 0.0167(8) Uani 0.521(10) 1 d P B 2
H21B H 1.1020 0.3552 0.8196 0.020 Uiso 0.521(10) 1 calc PR B 2
C22B C 1.0131(5) 0.3904(3) 0.9155(2) 0.0212(10) Uani 0.521(10) 1 d P B 2
H22B H 1.0605 0.4481 0.9306 0.025 Uiso 0.521(10) 1 calc PR B 2
C23B C 0.9215(6) 0.3629(3) 0.9600(2) 0.0242(9) Uani 0.521(10) 1 d P B 2
H23B H 0.9046 0.4016 1.0054 0.029 Uiso 0.521(10) 1 calc PR B 2
C24B C 0.8544(6) 0.2788(3) 0.9384(2) 0.0269(9) Uani 0.521(10) 1 d P B 2
H24B H 0.7910 0.2587 0.9689 0.032 Uiso 0.521(10) 1 calc PR B 2
C25B C 0.8804(6) 0.2223(4) 0.8702(4) 0.0231(9) Uani 0.521(10) 1 d P B 2
H25B H 0.8347 0.1637 0.8573 0.028 Uiso 0.521(10) 1 calc PR B 2

loop_
_atom_site_aniso_label
_atom_site_aniso_U_11
_atom_site_aniso_U_22
_atom_site_aniso_U_33
_atom_site_aniso_U_23
_atom_site_aniso_U_13
_atom_site_aniso_U_12
Sm1 0.01313(4) 0.02050(5) 0.01088(4) 0.000 0.00363(3) 0.000
O1 0.0383(5) 0.0451(6) 0.0298(5) 0.0057(4) 0.0125(4) 0.0255(5)
C5 0.0198(5) 0.0182(5) 0.0122(5) 0.0013(4) 0.0067(4) 0.0020(4)
C1 0.026(2) 0.016(2) 0.0088(18) 0.0040(13) 0.0058(15) 0.0061(15)
C2 0.0203(15) 0.0179(14) 0.0146(12) -0.0047(12) 0.0083(11) -0.0012(12)
C3 0.0159(16) 0.0140(16) 0.0155(12) 0.0004(10) 0.0056(12) 0.0020(12)
C4 0.0156(12) 0.016(2) 0.0179(13) -0.002(2) 0.0074(9) -0.0022(18)
C6 0.0202(12) 0.0351(15) 0.0188(12) -0.0059(11) 0.0038(10) -0.0023(11)
C7 0.0404(14) 0.0174(11) 0.0219(11) -0.0050(9) 0.0152(10) -0.0060(10)
C8 0.0250(12) 0.0269(12) 0.0244(12) 0.0040(9) 0.0072(10) 0.0102(10)
C9 0.0217(12) 0.0317(16) 0.0229(12) -0.0042(11) 0.0103(9) -0.0070(11)
C10 0.031(2) 0.0189(18) 0.0190(18) 0.0045(12) 0.0117(15) 0.0044(13)
C1B 0.021(2) 0.011(2) 0.009(2) 0.0010(16) 0.0052(15) 0.0019(15)
C2B 0.0121(15) 0.0127(13) 0.0169(14) -0.0014(10) 0.0067(14) -0.0001(13)
C3B 0.0137(12) 0.0167(13) 0.0180(12) 0.0012(12) 0.0082(10) 0.0011(11)
C4B 0.0201(13) 0.0139(19) 0.0161(13) 0.0005(18) 0.0104(10) -0.0014(18)
C6B 0.0187(12) 0.0315(14) 0.0198(12) -0.0085(11) 0.0056(10) -0.0030(11)
C7B 0.0307(13) 0.0158(11) 0.0300(13) -0.0009(9) 0.0168(11) 0.0026(9)
C8B 0.0166(11) 0.0315(13) 0.0273(13) 0.0048(10) 0.0053(9) 0.0042(10)
C9B 0.0277(13) 0.0227(14) 0.0261(13) -0.0009(10) 0.0142(10) -0.0072(11)
C10B 0.032(2) 0.025(2) 0.0176(18) 0.0030(13) 0.0092(15) 0.0064(14)
C11 0.0264(7) 0.0336(7) 0.0302(7) -0.0092(5) -0.0013(6) 0.0128(5)
C12 0.0413(8) 0.0381(8) 0.0448(9) -0.0147(7) -0.0068(7) 0.0038(7)
C13 0.0407(9) 0.0462(9) 0.0659(13) -0.0273(9) -0.0219(9) 0.0118(8)
B1 0.0206(8) 0.0133(7) 0.0185(8) 0.000 -0.0019(7) 0.000
C14 0.0213(5) 0.0216(5) 0.0179(5) -0.0026(4) -0.0010(4) 0.0025(4)
C15 0.0224(6) 0.0238(6) 0.0353(7) -0.0132(5) -0.0004(5) 0.0014(5)
C16 0.0239(6) 0.0379(8) 0.0445(8) -0.0245(7) -0.0118(6) 0.0091(6)
C17 0.0440(9) 0.0482(9) 0.0286(7) -0.0056(6) -0.0116(6) 0.0258(7)
C18 0.0497(10) 0.0546(10) 0.0463(9) 0.0291(8) 0.0111(8) 0.0245(8)
C19 0.0283(7) 0.0406(8) 0.0467(9) 0.0238(7) 0.0065(6) 0.0094(6)
C20 0.014(3) 0.0143(18) 0.0111(18) 0.0048(13) 0.009(2) 0.0027(19)
C21 0.0173(19) 0.0207(16) 0.0193(17) 0.0048(12) 0.0051(13) -0.0014(13)
C22 0.028(2) 0.0152(14) 0.0181(17) 0.0042(12) 0.0077(14) -0.0008(15)
C23 0.032(3) 0.0211(19) 0.0209(14) 0.0038(12) 0.0109(14) 0.0096(17)
C24 0.024(2) 0.0293(18) 0.0280(15) 0.0053(13) 0.0135(14) 0.0045(16)
C25 0.019(2) 0.0180(18) 0.0249(18) 0.0049(13) 0.0100(19) -0.0010(15)
C20B 0.014(3) 0.0207(19) 0.0150(18) 0.0083(13) 0.0077(18) 0.0046(18)
C21B 0.0158(17) 0.0160(14) 0.0171(15) -0.0002(10) 0.0020(12) 0.0004(11)
C22B 0.0243(18) 0.0169(14) 0.0191(13) 0.0017(10) -0.0002(12) 0.0038(12)
C23B 0.030(2) 0.0236(17) 0.0201(16) 0.0049(12) 0.0080(14) 0.0083(17)
C24B 0.025(2) 0.032(2) 0.0260(14) 0.0077(13) 0.0107(14) 0.0034(17)
C25B 0.020(2) 0.0196(18) 0.0289(17) 0.0028(13) 0.004(2) -0.0012(15)

loop_
_atom_type_symbol
_atom_type_description
_atom_type_scat_dispersion_real
_atom_type_scat_dispersion_imag
_atom_type_scat_source
C C 0.0033 0.0016 'International Tables Vol C Tables 4.2.6.8 and 6.1.1.4'
H H 0.0000 0.0000 'International Tables Vol C Tables 4.2.6.8 and 6.1.1.4'
B B 0.0013 0.0007 'International Tables Vol C Tables 4.2.6.8 and 6.1.1.4'
O O 0.0106 0.0060 'International Tables Vol C Tables 4.2.6.8 and 6.1.1.4'
Sm Sm -0.1638 3.4418 'International Tables Vol C Tables 4.2.6.8 and 6.1.1.4'

loop_
_geom_angle_atom_site_label_1
_geom_angle_atom_site_label_2
_geom_angle_atom_site_label_3
_geom_angle
_geom_angle_site_symmetry_1
_geom_angle_site_symmetry_3
Cnt Sm1 O1 107.1 . .
Cnt Sm1 O1 104.5 . 2_656
Cnt Sm1 Cnt 133.6 . 2_656
O1 Sm1 O1 92.55(6) . 2_656
O1 Sm1 C1B 93.27(9) . .
O1 Sm1 C1B 126.18(13) 2_656 .
O1 Sm1 C1B 126.18(13) . 2_656
O1 Sm1 C1B 93.27(9) 2_656 2_656
C1B Sm1 C1B 124.1(2) . 2_656
O1 Sm1 C2B 114.46(12) . 2_656
O1 Sm1 C2B 124.52(8) 2_656 2_656
C1B Sm1 C2B 100.85(12) . 2_656
C1B Sm1 C2B 31.50(10) 2_656 2_656
O1 Sm1 C2B 124.52(8) . .
O1 Sm1 C2B 114.46(12) 2_656 .
C1B Sm1 C2B 31.50(10) . .
C1B Sm1 C2B 100.85(12) 2_656 .
C2B Sm1 C2B 89.62(14) 2_656 .
O1 Sm1 C5 98.03(3) . 2_656
O1 Sm1 C5 78.50(3) 2_656 2_656
C1B Sm1 C5 152.42(12) . 2_656
C1B Sm1 C5 32.22(11) 2_656 2_656
C2B Sm1 C5 51.59(6) 2_656 2_656
C2B Sm1 C5 133.04(6) . 2_656
O1 Sm1 C5 78.50(3) . .
O1 Sm1 C5 98.03(3) 2_656 .
C1B Sm1 C5 32.22(11) . .
C1B Sm1 C5 152.43(12) 2_656 .
C2B Sm1 C5 133.04(6) 2_656 .
C2B Sm1 C5 51.59(6) . .
C5 Sm1 C5 175.06(5) 2_656 .
O1 Sm1 C3B 83.74(9) . 2_656
O1 Sm1 C3B 127.68(6) 2_656 2_656
C1B Sm1 C3B 106.14(14) . 2_656
C1B Sm1 C3B 51.81(12) 2_656 2_656
C2B Sm1 C3B 30.80(11) 2_656 2_656
C2B Sm1 C3B 110.09(13) . 2_656
C5 Sm1 C3B 50.81(6) 2_656 2_656
C5 Sm1 C3B 131.55(6) . 2_656
O1 Sm1 C3B 127.68(6) . .
O1 Sm1 C3B 83.74(9) 2_656 .
C1B Sm1 C3B 51.81(12) . .
C1B Sm1 C3B 106.14(14) 2_656 .
C2B Sm1 C3B 110.09(13) 2_656 .
C2B Sm1 C3B 30.80(11) . .
C5 Sm1 C3B 131.55(6) 2_656 .
C5 Sm1 C3B 50.81(6) . .
C3B Sm1 C3B 137.39(16) 2_656 .
O1 Sm1 C4 105.40(10) . .
O1 Sm1 C4 81.54(10) 2_656 .
C1B Sm1 C4 45.48(16) . .
C1B Sm1 C4 128.38(16) 2_656 .
C2B Sm1 C4 129.38(12) 2_656 .
C2B Sm1 C4 40.88(11) . .
C5 Sm1 C4 149.73(12) 2_656 .
C5 Sm1 C4 31.10(11) . .
C3B Sm1 C4 149.60(12) 2_656 .
C3B Sm1 C4 22.36(12) . .
O1 Sm1 C4 81.55(10) . 2_656
O1 Sm1 C4 105.40(10) 2_656 2_656
C1B Sm1 C4 128.38(16) . 2_656
C1B Sm1 C4 45.48(16) 2_656 2_656
C2B Sm1 C4 40.88(11) 2_656 2_656
C2B Sm1 C4 129.38(12) . 2_656
C5 Sm1 C4 31.09(11) 2_656 2_656
C5 Sm1 C4 149.74(12) . 2_656
C3B Sm1 C4 22.36(12) 2_656 2_656
C3B Sm1 C4 149.60(12) . 2_656
C4 Sm1 C4 170.16(15) . 2_656
O1 Sm1 C1 127.61(14) . 2_656
O1 Sm1 C1 83.47(9) 2_656 2_656
C1B Sm1 C1 130.45(12) . 2_656
C1B Sm1 C1 9.87(10) 2_656 2_656
C2B Sm1 C1 41.36(11) 2_656 2_656
C2B Sm1 C1 103.94(16) . 2_656
C5 Sm1 C1 29.92(14) 2_656 2_656
C5 Sm1 C1 153.86(14) . 2_656
C3B Sm1 C1 59.96(12) 2_656 2_656
C3B Sm1 C1 103.87(14) . 2_656
C4 Sm1 C1 125.29(17) . 2_656
C4 Sm1 C1 50.26(16) 2_656 2_656
O1 Sm1 C1 83.47(9) . .
O1 Sm1 C1 127.61(14) 2_656 .
C1B Sm1 C1 9.87(10) . .
C1B Sm1 C1 130.45(13) 2_656 .
C2B Sm1 C1 103.94(16) 2_656 .
C2B Sm1 C1 41.36(11) . .
C5 Sm1 C1 153.86(14) 2_656 .
C5 Sm1 C1 29.92(14) . .
C3B Sm1 C1 103.87(15) 2_656 .
C3B Sm1 C1 59.95(12) . .
C4 Sm1 C1 50.25(16) . .
C4 Sm1 C1 125.30(17) 2_656 .
C1 Sm1 C1 137.9(2) 2_656 .
O1 Sm1 C4B 98.57(11) . .
O1 Sm1 C4B 74.16(10) 2_656 .
C1B Sm1 C4B 52.07(16) . .
C1B Sm1 C4B 134.33(17) 2_656 .
C2B Sm1 C4B 139.29(12) 2_656 .
C2B Sm1 C4B 50.89(11) . .
C5 Sm1 C4B 148.47(12) 2_656 .
C5 Sm1 C4B 30.67(12) . .
C3B Sm1 C4B 158.07(10) 2_656 .
C3B Sm1 C4B 30.40(9) . .
C4 Sm1 C4B 10.07(8) . .
C4 Sm1 C4B 179.5(2) 2_656 .
C1 Sm1 C4B 129.47(17) 2_656 .
C1 Sm1 C4B 55.16(16) . .
O1 Sm1 C4B 74.16(10) . 2_656
O1 Sm1 C4B 98.57(11) 2_656 2_656
C1B Sm1 C4B 134.33(17) . 2_656
C1B Sm1 C4B 52.07(16) 2_656 2_656
C2B Sm1 C4B 50.90(11) 2_656 2_656
C2B Sm1 C4B 139.29(12) . 2_656
C5 Sm1 C4B 30.67(12) 2_656 2_656
C5 Sm1 C4B 148.47(12) . 2_656
C3B Sm1 C4B 30.40(9) 2_656 2_656
C3B Sm1 C4B 158.07(10) . 2_656
C4 Sm1 C4B 179.5(2) . 2_656
C4 Sm1 C4B 10.07(8) 2_656 2_656
C1 Sm1 C4B 55.16(16) 2_656 2_656
C1 Sm1 C4B 129.47(17) . 2_656
C4B Sm1 C4B 169.71(15) . 2_656
O1 Sm1 C3 128.43(6) . .
O1 Sm1 C3 99.51(11) 2_656 .
C1B Sm1 C3 40.57(12) . .
C1B Sm1 C3 103.09(13) 2_656 .
C2B Sm1 C3 99.13(14) 2_656 .
C2B Sm1 C3 14.95(8) . .
C5 Sm1 C3 133.45(6) 2_656 .
C5 Sm1 C3 50.31(5) . .
C3B Sm1 C3 123.24(15) 2_656 .
C3B Sm1 C3 15.90(8) . .
C4 Sm1 C3 30.27(10) . .
C4 Sm1 C3 140.00(12) 2_656 .
C1 Sm1 C3 103.60(15) 2_656 .
C1 Sm1 C3 49.90(11) . .
C4B Sm1 C3 40.18(10) . .
C4B Sm1 C3 150.01(11) 2_656 .
O1 Sm1 C3 99.51(11) . 2_656
O1 Sm1 C3 128.43(6) 2_656 2_656
C1B Sm1 C3 103.09(14) . 2_656
C1B Sm1 C3 40.57(12) 2_656 2_656
C2B Sm1 C3 14.95(8) 2_656 2_656
C2B Sm1 C3 99.13(14) . 2_656
C5 Sm1 C3 50.30(5) 2_656 2_656
C5 Sm1 C3 133.46(6) . 2_656
C3B Sm1 C3 15.90(8) 2_656 2_656
C3B Sm1 C3 123.24(15) . 2_656
C4 Sm1 C3 140.00(12) . 2_656
C4 Sm1 C3 30.27(10) 2_656 2_656
C1 Sm1 C3 49.90(11) 2_656 2_656
C1 Sm1 C3 103.60(15) . 2_656
C4B Sm1 C3 150.01(11) . 2_656
C4B Sm1 C3 40.18(10) 2_656 2_656
C3 Sm1 C3 110.62(17) . 2_656
O1 Sm1 C2 113.10(8) . .
O1 Sm1 C2 128.64(8) 2_656 .
C1B Sm1 C2 21.22(11) . .
C1B Sm1 C2 104.08(11) 2_656 .
C2B Sm1 C2 85.41(8) 2_656 .
C2B Sm1 C2 15.53(8) . .
C5 Sm1 C2 135.13(6) 2_656 .
C5 Sm1 C2 49.81(6) . .
C3B Sm1 C2 99.85(10) 2_656 .
C3B Sm1 C2 45.14(10) . .
C4 Sm1 C2 49.79(10) . .
C4 Sm1 C2 121.30(11) 2_656 .
C1 Sm1 C2 109.55(17) 2_656 .
C1 Sm1 C2 30.35(9) . .
C4B Sm1 C2 59.07(10) . .
C4B Sm1 C2 130.24(12) 2_656 .
C3 Sm1 C2 29.81(10) . .
C3 Sm1 C2 91.75(9) 2_656 .
O1 Sm1 C2 128.64(8) . 2_656
O1 Sm1 C2 113.10(8) 2_656 2_656
C1B Sm1 C2 104.08(11) . 2_656
C1B Sm1 C2 21.22(11) 2_656 2_656
C2B Sm1 C2 15.53(8) 2_656 2_656
C2B Sm1 C2 85.41(8) . 2_656
C5 Sm1 C2 49.81(6) 2_656 2_656
C5 Sm1 C2 135.13(6) . 2_656
C3B Sm1 C2 45.14(10) 2_656 2_656
C3B Sm1 C2 99.85(10) . 2_656
C4 Sm1 C2 121.30(11) . 2_656
C4 Sm1 C2 49.79(10) 2_656 2_656
C1 Sm1 C2 30.35(9) 2_656 2_656
C1 Sm1 C2 109.55(17) . 2_656
C4B Sm1 C2 130.24(12) . 2_656
C4B Sm1 C2 59.07(10) 2_656 2_656
C3 Sm1 C2 91.75(9) . 2_656
C3 Sm1 C2 29.81(10) 2_656 2_656
C2 Sm1 C2 85.31(11) . 2_656
C11 O1 Sm1 174.82(12) . .
C1 C5 C4B 126.3(2) . .
C1 C5 C4 108.5(2) . .
C4B C5 C4 19.09(14) . .
C1 C5 C1B 18.64(18) . .
C4B C5 C1B 107.9(2) . .
C4 C5 C1B 89.8(2) . .
C1 C5 C10B 106.6(2) . .
C4B C5 C10B 127.1(2) . .
C4 C5 C10B 143.9(2) . .
C1B C5 C10B 124.8(2) . .
C1 C5 C10 126.5(2) . .
C4B C5 C10 106.9(2) . .
C4 C5 C10 125.0(2) . .
C1B C5 C10 145.1(2) . .
C10B C5 C10 21.24(13) . .
C1 C5 Sm1 76.6(2) . .
C4B C5 Sm1 76.3(2) . .
C4 C5 Sm1 75.3(2) . .
C1B C5 Sm1 71.5(2) . .
C10B C5 Sm1 121.73(17) . .
C10 C5 Sm1 114.93(16) . .
C5 C1 C2 108.3(3) . .
C5 C1 C6 128.4(4) . .
C2 C1 C6 123.2(5) . .
C5 C1 Sm1 73.5(2) . .
C2 C1 Sm1 76.7(2) . .
C6 C1 Sm1 117.7(3) . .
C3 C2 C1 107.8(3) . .
C3 C2 C7 126.9(3) . .
C1 C2 C7 124.5(4) . .
C3 C2 Sm1 74.66(15) . .
C1 C2 Sm1 72.9(2) . .
C7 C2 Sm1 125.98(15) . .
C2 C3 C4 108.0(3) . .
C2 C3 C8 128.0(3) . .
C4 C3 C8 123.8(4) . .
C2 C3 Sm1 75.54(15) . .
C4 C3 Sm1 72.7(2) . .
C8 C3 Sm1 121.20(16) . .
C3 C4 C5 107.4(3) . .
C3 C4 C9 126.4(4) . .
C5 C4 C9 126.1(3) . .
C3 C4 Sm1 77.0(2) . .
C5 C4 Sm1 73.6(2) . .
C9 C4 Sm1 119.0(3) . .
C2B C1B C5 106.2(4) . .
C2B C1B C6B 127.9(4) . .
C5 C1B C6B 125.8(3) . .
C2B C1B Sm1 75.7(2) . .
C5 C1B Sm1 76.3(2) . .
C6B C1B Sm1 114.6(3) . .
C3B C2B C1B 109.0(3) . .
C3B C2B C7B 125.1(3) . .
C1B C2B C7B 124.9(4) . .
C3B C2B Sm1 76.35(15) . .
C1B C2B Sm1 72.8(2) . .
C7B C2B Sm1 126.36(17) . .
C4B C3B C2B 108.7(3) . .
C4B C3B C8B 125.0(4) . .
C2B C3B C8B 126.3(3) . .
C4B C3B Sm1 75.6(2) . .
C2B C3B Sm1 72.84(14) . .
C8B C3B Sm1 120.81(17) . .
C3B C4B C5 108.1(3) . .
C3B C4B C9B 125.7(5) . .
C5 C4B C9B 126.1(4) . .
C3B C4B Sm1 74.0(2) . .
C5 C4B Sm1 73.1(2) . .
C9B C4B Sm1 121.2(3) . .
O1 C11 C13 121.31(14) . .
O1 C11 C12 121.09(14) . .
C13 C11 C12 117.60(13) . .
C20B B1 C20B 102.6(6) 2_756 .
C20B B1 C14 119.6(2) 2_756 .
C20B B1 C14 102.6(3) . .
C20B B1 C14 102.6(3) 2_756 2_756
C20B B1 C14 119.6(2) . 2_756
C14 B1 C14 110.54(13) . 2_756
C20B B1 C20 111.7(3) 2_756 .
C20B B1 C20 12.7(3) . .
C14 B1 C20 104.0(3) . .
C14 B1 C20 108.0(3) 2_756 .
C20B B1 C20 12.7(3) 2_756 2_756
C20B B1 C20 111.7(3) . 2_756
C14 B1 C20 108.0(3) . 2_756
C14 B1 C20 104.0(3) 2_756 2_756
C20 B1 C20 122.1(5) . 2_756
C15 C14 C19 115.18(12) . .
C15 C14 B1 123.92(11) . .
C19 C14 B1 120.64(11) . .
C14 C15 C16 122.42(14) . .
C17 C16 C15 120.37(14) . .
C18 C17 C16 119.10(13) . .
C17 C18 C19 120.13(16) . .
C18 C19 C14 122.77(15) . .
C21 C20 C25 117.1(6) . .
C21 C20 B1 118.1(3) . .
C25 C20 B1 124.6(6) . .
C20 C21 C22 122.3(4) . .
C23 C22 C21 119.7(3) . .
C22 C23 C24 118.7(3) . .
C23 C24 C25 120.8(4) . .
C20 C25 C24 121.4(5) . .
C25B C20B C21B 112.9(6) . .
C25B C20B B1 120.7(5) . .
C21B C20B B1 126.0(4) . .
C22B C21B C20B 124.0(4) . .
C23B C22B C21B 120.3(3) . .
C22B C23B C24B 119.5(3) . .
C23B C24B C25B 119.4(3) . .
C20B C25B C24B 123.8(5) . .

loop_
_geom_bond_atom_site_label_1
_geom_bond_atom_site_label_2
_geom_bond_distance
_geom_bond_site_symmetry_2
Sm1 Cnt 2.391 .
Sm1 O1 2.3633(9) .
Sm1 O1 2.3633(10) 2_656
Sm1 C1B 2.597(5) .
Sm1 C1B 2.597(5) 2_656
Sm1 C2B 2.636(2) 2_656
Sm1 C2B 2.636(2) .
Sm1 C5 2.6608(11) 2_656
Sm1 C5 2.6608(11) .
Sm1 C3B 2.680(2) 2_656
Sm1 C3B 2.680(2) .
Sm1 C4 2.683(5) .
Sm1 C4 2.683(5) 2_656
Sm1 C1 2.700(5) 2_656
Sm1 C1 2.700(5) .
Sm1 C4B 2.702(5) .
Sm1 C4B 2.702(5) 2_656
Sm1 C3 2.738(2) .
Sm1 C3 2.738(2) 2_656
Sm1 C2 2.749(2) .
Sm1 C2 2.749(2) 2_656
O1 C11 1.2223(16) .
C5 C1 1.384(7) .
C5 C4B 1.419(6) .
C5 C4 1.432(5) .
C5 C1B 1.460(5) .
C5 C10B 1.499(4) .
C5 C10 1.513(4) .
C1 C2 1.427(4) .
C1 C6 1.513(5) .
C2 C3 1.411(5) .
C2 C7 1.519(4) .
C3 C4 1.416(4) .
C3 C8 1.507(4) .
C4 C9 1.504(5) .
C1B C2B 1.421(5) .
C1B C6B 1.480(6) .
C2B C3B 1.412(5) .
C2B C7B 1.507(4) .
C3B C4B 1.411(4) .
C3B C8B 1.512(4) .
C4B C9B 1.512(5) .
C11 C13 1.480(2) .
C11 C12 1.491(2) .
B1 C20B 1.563(8) 2_756
B1 C20B 1.563(8) .
B1 C14 1.6399(15) .
B1 C14 1.6399(15) 2_756
B1 C20 1.741(7) .
B1 C20 1.741(7) 2_756
C14 C15 1.3966(18) .
C14 C19 1.3985(19) .
C15 C16 1.398(2) .
C16 C17 1.374(3) .
C17 C18 1.374(3) .
C18 C19 1.3948(19) .
C20 C21 1.377(9) .
C20 C25 1.388(5) .
C21 C22 1.400(6) .
C22 C23 1.380(5) .
C23 C24 1.385(5) .
C24 C25 1.389(6) .
C20B C25B 1.406(6) .
C20B C21B 1.417(8) .
C21B C22B 1.390(5) .
C22B C23B 1.371(6) .
C23B C24B 1.375(5) .
C24B C25B 1.416(6) .
